data_7243590
loop_
_publ_author_name
'Dailey, Maegan'
'Besson, Claire'

_publ_section_title
;
 Selective crystallization of four bis(phthalocyaninato)lanthanoid(iii)
 polymorphs
;
_journal_issue 40
_journal_name_full CrystEngComm
_journal_page_first 7151
_journal_page_last 7161
_journal_paper_doi 10.1039/D1CE00936B
_journal_volume 23
_journal_year 2021
_chemical_formula_moiety 'C64 H32 N16 Nd, C H2 Cl2'
_chemical_formula_sum 'C65 H34 Cl2 N16 Nd'
_chemical_formula_weight 1254.22
_chemical_name_common '(bis)phthalocyanine neodymium'
_chemical_name_systematic (phthalocyaninato)-(phthalocyaninato-radical)neodymium(III)
_space_group_crystal_system orthorhombic
_space_group_IT_number 62
_space_group_name_Hall '-P 2ac 2n'
_space_group_name_H-M_alt 'P n m a'
_atom_sites_solution_hydrogens geom
_atom_sites_solution_primary direct
_audit_creation_method SHELXL-2018/3
_audit_update_record
;
2021-07-17 deposited with the CCDC.	2021-09-24 downloaded from the CCDC.
;
_cell_angle_alpha 90
_cell_angle_beta 90
_cell_angle_gamma 90
_cell_formula_units_Z 4
_cell_length_a 28.0851(16)
_cell_length_b 22.9636(13)
_cell_length_c 7.8897(4)
_cell_measurement_reflns_used 205206
_cell_measurement_temperature 100(2)
_cell_measurement_theta_max 52.655
_cell_measurement_theta_min 4.582
_cell_volume 5088.3(5)
_computing_cell_refinement 'SAINT V8.38A, Bruker-AXS'
_computing_data_collection 'APEX, Bruker-AXS'
_computing_data_reduction 'SAINT V8.38A, Bruker-AXS'
_computing_molecular_graphics 'WINGX [Farrugia, 2012]'
_computing_structure_refinement 'SHELXL-2018/3 (Sheldrick, 2018)'
_computing_structure_solution 'SHELXT 2014/5 (Sheldrick, 2014)'
_diffrn_ambient_temperature 100(2)
_diffrn_measured_fraction_theta_full 0.999
_diffrn_measured_fraction_theta_max 0.999
_diffrn_measurement_device_type 'Bruker Apex II'
_diffrn_measurement_method 'Omega and Phi Scans'
_diffrn_radiation_probe x-ray
_diffrn_radiation_type MoK\a
_diffrn_radiation_wavelength 0.71073
_diffrn_reflns_av_R_equivalents 0.0921
_diffrn_reflns_av_unetI/netI 0.0232
_diffrn_reflns_Laue_measured_fraction_full 0.999
_diffrn_reflns_Laue_measured_fraction_max 0.999
_diffrn_reflns_limit_h_max 35
_diffrn_reflns_limit_h_min -35
_diffrn_reflns_limit_k_max 28
_diffrn_reflns_limit_k_min -28
_diffrn_reflns_limit_l_max 9
_diffrn_reflns_limit_l_min -9
_diffrn_reflns_number 168556
_diffrn_reflns_point_group_measured_fraction_full 0.999
_diffrn_reflns_point_group_measured_fraction_max 0.999
_diffrn_reflns_theta_full 25.500
_diffrn_reflns_theta_max 26.420
_diffrn_reflns_theta_min 2.682
_diffrn_source 'fine-focused sealed tube'
_diffrn_source_type 'Bruker SMART Apex II'
_exptl_absorpt_coefficient_mu 1.190
_exptl_absorpt_correction_T_max 0.9844
_exptl_absorpt_correction_T_min 0.8613
_exptl_absorpt_correction_type multi-scan
_exptl_absorpt_process_details 'SADABS-2016/2, G. Sheldrick'
_exptl_crystal_colour brown
_exptl_crystal_density_diffrn 1.637
_exptl_crystal_description Needle
_exptl_crystal_F_000 2520
_exptl_crystal_recrystallization_method 'slow evaporation from dichloromethane'
_refine_diff_density_max 1.635
_refine_diff_density_min -0.540
_refine_diff_density_rms 0.085
_refine_ls_extinction_method none
_refine_ls_goodness_of_fit_ref 1.043
_refine_ls_hydrogen_treatment constr
_refine_ls_matrix_type full
_refine_ls_number_parameters 388
_refine_ls_number_reflns 5358
_refine_ls_number_restraints 0
_refine_ls_restrained_S_all 1.043
_refine_ls_R_factor_all 0.0396
_refine_ls_R_factor_gt 0.0266
_refine_ls_shift/su_max 0.002
_refine_ls_shift/su_mean 0.000
_refine_ls_structure_factor_coef Fsqd
_refine_ls_weighting_details 'w=1/[\s^2^(Fo^2^)+(0.0268P)^2^+9.3368P] where P=(Fo^2^+2Fc^2^)/3'
_refine_ls_weighting_scheme calc
_refine_ls_wR_factor_gt 0.0588
_refine_ls_wR_factor_ref 0.0646
_reflns_Friedel_coverage 0.000
_reflns_number_gt 4466
_reflns_number_total 5358
_reflns_threshold_expression 'I > 2\s(I)'
_cod_data_source_file d1ce00936b2.cif
_cod_data_source_block NdPc2_Pnma
_cod_depositor_comments 'Adding full bibliography for 7243585--7243607.cif.'
_cod_database_code 7243590
_shelx_shelxl_version_number 2018/3
_shelx_space_group_comment
;
The symmetry employed for this shelxl refinement is uniquely defined
by the following loop, which should always be used as a source of
symmetry information in preference to the above space-group names.
They are only intended as comments.
;
_shelx_estimated_absorpt_t_min 0.822
_shelx_estimated_absorpt_t_max 0.963

loop_
_space_group_symop_operation_xyz
'x, y, z'
'-x+1/2, -y, z+1/2'
'-x, y+1/2, -z'
'x+1/2, -y+1/2, -z+1/2'
'-x, -y, -z'
'x-1/2, y, -z-1/2'
'x, -y-1/2, z'
'-x-1/2, y-1/2, z-1/2'

loop_
_atom_site_label
_atom_site_type_symbol
_atom_site_fract_x
_atom_site_fract_y
_atom_site_fract_z
_atom_site_U_iso_or_equiv
_atom_site_adp_type
_atom_site_occupancy
_atom_site_site_symmetry_order
_atom_site_calc_flag
_atom_site_refinement_flags_posn
_atom_site_refinement_flags_adp
_atom_site_refinement_flags_occupancy
_atom_site_disorder_assembly
_atom_site_disorder_group
Nd1 Nd 0.36362(2) 0.250000 0.38579(2) 0.00841(6) Uani 1 2 d S T P . .
Cl1 Cl 0.58615(3) 0.31370(3) -0.31326(10) 0.02965(17) Uani 1 1 d . . . . .
N6 N 0.45175(9) 0.250000 0.3970(4) 0.0101(6) Uani 1 2 d S T P . .
N7 N 0.46664(7) 0.35421(9) 0.3854(3) 0.0127(4) Uani 1 1 d . . . . .
N5 N 0.43097(10) 0.250000 -0.0189(3) 0.0106(6) Uani 1 2 d S T P . .
N2 N 0.29286(7) 0.18912(8) 0.3347(3) 0.0109(4) Uani 1 1 d . . . . .
N10 N 0.33561(10) 0.250000 0.6835(4) 0.0122(6) Uani 1 2 d S T P . .
N1 N 0.23342(10) 0.250000 0.4717(4) 0.0117(6) Uani 1 2 d S T P . .
N9 N 0.32516(7) 0.35426(9) 0.7221(3) 0.0137(4) Uani 1 1 d . . . . .
N3 N 0.33061(7) 0.10271(8) 0.2182(2) 0.0115(4) Uani 1 1 d . . . . .
N8 N 0.39318(7) 0.33608(9) 0.5393(3) 0.0125(4) Uani 1 1 d . . . . .
N4 N 0.37399(7) 0.18911(8) 0.1303(2) 0.0108(4) Uani 1 1 d . . . . .
C29 C 0.31431(8) 0.29829(11) 0.7510(3) 0.0127(5) Uani 1 1 d . . . . .
C9 C 0.36579(8) 0.13028(10) 0.1363(3) 0.0100(4) Uani 1 1 d . . . . .
C16 C 0.41216(8) 0.19897(10) 0.0269(3) 0.0100(5) Uani 1 1 d . . . . .
C28 C 0.36192(8) 0.37089(10) 0.6248(3) 0.0119(5) Uani 1 1 d . . . . .
C30 C 0.27548(8) 0.28045(11) 0.8642(3) 0.0150(5) Uani 1 1 d . . . . .
C1 C 0.25214(8) 0.19877(10) 0.4257(3) 0.0116(5) Uani 1 1 d . . . . .
C10 C 0.40233(8) 0.09988(10) 0.0375(3) 0.0117(5) Uani 1 1 d . . . . .
C15 C 0.43148(8) 0.14302(10) -0.0312(3) 0.0114(5) Uani 1 1 d . . . . .
C21 C 0.42760(8) 0.37087(10) 0.4682(3) 0.0127(5) Uani 1 1 d . . . . .
C8 C 0.29703(8) 0.13044(10) 0.3076(3) 0.0111(5) Uani 1 1 d . . . . .
C17 C 0.47804(8) 0.29853(10) 0.3590(3) 0.0119(5) Uani 1 1 d . . . . .
C14 C 0.47084(9) 0.12944(11) -0.1285(3) 0.0146(5) Uani 1 1 d . . . . .
H14 H 0.490298 0.158995 -0.176534 0.018 Uiso 1 1 calc R U . . .
C7 C 0.25806(8) 0.09984(10) 0.3946(3) 0.0121(5) Uani 1 1 d . . . . .
C2 C 0.23033(8) 0.14325(11) 0.4709(3) 0.0127(5) Uani 1 1 d . . . . .
C22 C 0.41601(9) 0.43200(11) 0.5015(3) 0.0144(5) Uani 1 1 d . . . . .
C27 C 0.37434(9) 0.43216(11) 0.5985(3) 0.0145(5) Uani 1 1 d . . . . .
C18 C 0.52350(8) 0.28045(11) 0.2842(3) 0.0137(5) Uani 1 1 d . . . . .
C31 C 0.24141(9) 0.31196(13) 0.9517(3) 0.0196(6) Uani 1 1 d . . . . .
H31 H 0.241680 0.353329 0.953123 0.024 Uiso 1 1 calc R U . . .
C12 C 0.45170(9) 0.02737(11) -0.0863(3) 0.0163(5) Uani 1 1 d . . . . .
H12 H 0.459152 -0.012332 -0.107238 0.020 Uiso 1 1 calc R U . . .
C3 C 0.19254(8) 0.12928(11) 0.5777(3) 0.0152(5) Uani 1 1 d . . . . .
H3 H 0.173700 0.158677 0.629499 0.018 Uiso 1 1 calc R U . . .
C32 C 0.20665(9) 0.28013(13) 1.0376(3) 0.0216(6) Uani 1 1 d . . . . .
H32 H 0.182394 0.300319 1.097495 0.026 Uiso 1 1 calc R U . . .
C6 C 0.24846(9) 0.04121(11) 0.4207(3) 0.0149(5) Uani 1 1 d . . . . .
H6 H 0.267013 0.011847 0.367456 0.018 Uiso 1 1 calc R U . . .
C11 C 0.41199(9) 0.04122(10) 0.0108(3) 0.0141(5) Uani 1 1 d . . . . .
H11 H 0.392191 0.011703 0.057123 0.017 Uiso 1 1 calc R U . . .
C20 C 0.60059(9) 0.28031(12) 0.1600(3) 0.0208(6) Uani 1 1 d . . . . .
H20 H 0.627544 0.300518 0.117195 0.025 Uiso 1 1 calc R U . . .
C19 C 0.56210(9) 0.31193(12) 0.2212(3) 0.0176(5) Uani 1 1 d . . . . .
H19 H 0.562069 0.353299 0.220211 0.021 Uiso 1 1 calc R U . . .
C23 C 0.43817(9) 0.48358(11) 0.4547(3) 0.0174(5) Uani 1 1 d . . . . .
H23 H 0.466591 0.483346 0.389439 0.021 Uiso 1 1 calc R U . . .
C13 C 0.48079(9) 0.07086(11) -0.1533(3) 0.0177(5) Uani 1 1 d . . . . .
H13 H 0.508035 0.060135 -0.217497 0.021 Uiso 1 1 calc R U . . .
C26 C 0.35336(9) 0.48397(11) 0.6491(3) 0.0185(6) Uani 1 1 d . . . . .
H26 H 0.324912 0.484147 0.714231 0.022 Uiso 1 1 calc R U . . .
C4 C 0.18353(9) 0.07047(11) 0.6055(3) 0.0176(5) Uani 1 1 d . . . . .
H4 H 0.158310 0.059554 0.679210 0.021 Uiso 1 1 calc R U . . .
C5 C 0.21081(9) 0.02688(11) 0.5273(3) 0.0172(5) Uani 1 1 d . . . . .
H5 H 0.203457 -0.012908 0.547422 0.021 Uiso 1 1 calc R U . . .
C24 C 0.41748(10) 0.53554(11) 0.5065(3) 0.0227(6) Uani 1 1 d . . . . .
H24 H 0.432099 0.571453 0.477110 0.027 Uiso 1 1 calc R U . . .
C25 C 0.37538(10) 0.53569(12) 0.6012(3) 0.0223(6) Uani 1 1 d . . . . .
H25 H 0.361565 0.571790 0.633449 0.027 Uiso 1 1 calc R U . . .
C33 C 0.55344(13) 0.250000 -0.2652(5) 0.0211(8) Uani 1 2 d S T P . .
H33A H 0.545158 0.250000 -0.143201 0.025 Uiso 1 2 calc R U P . .
H33B H 0.523393 0.249999 -0.330809 0.025 Uiso 1 2 calc R U P . .

loop_
_atom_site_aniso_label
_atom_site_aniso_U_11
_atom_site_aniso_U_22
_atom_site_aniso_U_33
_atom_site_aniso_U_23
_atom_site_aniso_U_13
_atom_site_aniso_U_12
Nd1 0.00754(9) 0.00884(9) 0.00884(9) 0.000 0.00011(7) 0.000
Cl1 0.0250(4) 0.0314(4) 0.0325(4) 0.0046(3) -0.0021(3) -0.0068(3)
N6 0.0090(13) 0.0095(13) 0.0118(14) 0.000 -0.0010(11) 0.000
N7 0.0109(9) 0.0155(10) 0.0117(9) -0.0007(9) -0.0022(8) -0.0016(8)
N5 0.0132(14) 0.0092(14) 0.0095(14) 0.000 0.0009(11) 0.000
N2 0.0096(9) 0.0112(10) 0.0118(10) 0.0000(8) 0.0004(8) -0.0009(8)
N10 0.0095(14) 0.0152(15) 0.0118(14) 0.000 -0.0009(11) 0.000
N1 0.0084(14) 0.0141(14) 0.0127(14) 0.000 -0.0023(11) 0.000
N9 0.0121(10) 0.0166(11) 0.0124(10) -0.0043(8) -0.0011(8) 0.0006(8)
N3 0.0112(10) 0.0108(10) 0.0125(10) 0.0005(8) -0.0001(8) -0.0014(8)
N8 0.0115(10) 0.0148(10) 0.0111(10) -0.0008(8) -0.0004(8) -0.0003(8)
N4 0.0106(10) 0.0103(9) 0.0114(10) 0.0004(8) 0.0015(8) 0.0001(7)
C29 0.0094(11) 0.0207(13) 0.0080(11) -0.0026(10) -0.0022(9) 0.0004(10)
C9 0.0110(11) 0.0107(11) 0.0084(11) -0.0004(9) -0.0036(9) -0.0007(9)
C16 0.0104(11) 0.0122(12) 0.0075(11) -0.0013(9) 0.0003(9) -0.0002(9)
C28 0.0110(11) 0.0143(11) 0.0104(11) -0.0044(9) -0.0040(10) 0.0004(9)
C30 0.0105(11) 0.0236(13) 0.0108(12) -0.0003(10) -0.0024(9) 0.0005(10)
C1 0.0072(11) 0.0160(12) 0.0115(12) 0.0002(9) -0.0023(9) -0.0010(9)
C10 0.0119(12) 0.0133(12) 0.0098(11) -0.0014(9) -0.0021(9) -0.0006(9)
C15 0.0139(12) 0.0104(11) 0.0101(11) -0.0015(9) -0.0020(9) 0.0000(9)
C21 0.0132(12) 0.0152(12) 0.0099(11) -0.0019(10) -0.0026(9) -0.0028(10)
C8 0.0097(11) 0.0126(12) 0.0110(11) 0.0010(9) -0.0034(9) -0.0029(9)
C17 0.0084(11) 0.0138(12) 0.0133(12) 0.0001(10) -0.0023(9) -0.0020(9)
C14 0.0137(12) 0.0158(12) 0.0143(12) -0.0005(10) 0.0014(10) -0.0018(10)
C7 0.0115(11) 0.0132(11) 0.0115(11) 0.0002(10) -0.0030(10) -0.0018(9)
C2 0.0098(11) 0.0163(12) 0.0121(12) 0.0007(10) -0.0035(9) -0.0026(9)
C22 0.0162(12) 0.0147(12) 0.0122(12) -0.0015(10) -0.0037(10) 0.0003(10)
C27 0.0173(12) 0.0149(12) 0.0113(12) -0.0026(10) -0.0041(10) -0.0003(9)
C18 0.0093(12) 0.0208(13) 0.0111(12) -0.0004(10) -0.0020(9) -0.0017(10)
C31 0.0152(13) 0.0302(15) 0.0134(12) -0.0041(11) -0.0023(10) 0.0033(11)
C12 0.0172(12) 0.0116(12) 0.0200(13) -0.0042(10) -0.0035(10) 0.0037(10)
C3 0.0102(12) 0.0207(13) 0.0147(13) 0.0010(10) 0.0005(9) -0.0020(10)
C32 0.0122(12) 0.0401(16) 0.0125(12) -0.0029(11) 0.0016(10) 0.0030(11)
C6 0.0149(12) 0.0137(12) 0.0160(13) -0.0013(10) -0.0022(10) -0.0022(10)
C11 0.0163(12) 0.0106(11) 0.0153(12) -0.0006(10) -0.0037(10) -0.0006(10)
C20 0.0101(12) 0.0368(15) 0.0157(13) -0.0003(12) 0.0016(10) -0.0044(11)
C19 0.0121(12) 0.0258(14) 0.0150(12) 0.0002(11) 0.0000(10) -0.0058(11)
C23 0.0213(13) 0.0154(13) 0.0155(12) -0.0001(10) -0.0014(11) -0.0023(10)
C13 0.0154(12) 0.0205(13) 0.0172(13) -0.0035(10) 0.0027(10) 0.0044(10)
C26 0.0200(13) 0.0174(13) 0.0179(13) -0.0038(10) -0.0027(10) 0.0035(10)
C4 0.0149(12) 0.0227(13) 0.0150(12) 0.0034(11) -0.0001(10) -0.0068(10)
C5 0.0180(13) 0.0167(13) 0.0168(13) 0.0035(10) -0.0042(10) -0.0053(10)
C24 0.0334(16) 0.0129(12) 0.0218(14) 0.0027(11) -0.0034(12) -0.0027(11)
C25 0.0303(15) 0.0146(12) 0.0220(14) -0.0025(11) -0.0036(12) 0.0053(11)
C33 0.0160(19) 0.022(2) 0.025(2) 0.000 -0.0003(16) 0.000

loop_
_atom_type_symbol
_atom_type_description
_atom_type_scat_dispersion_real
_atom_type_scat_dispersion_imag
_atom_type_scat_source
C C 0.0033 0.0016 'International Tables Vol C Tables 4.2.6.8 and 6.1.1.4'
H H 0.0000 0.0000 'International Tables Vol C Tables 4.2.6.8 and 6.1.1.4'
Cl Cl 0.1484 0.1585 'International Tables Vol C Tables 4.2.6.8 and 6.1.1.4'
N N 0.0061 0.0033 'International Tables Vol C Tables 4.2.6.8 and 6.1.1.4'
Nd Nd -0.1943 3.0179 'International Tables Vol C Tables 4.2.6.8 and 6.1.1.4'

loop_
_geom_angle_atom_site_label_1
_geom_angle_atom_site_label_2
_geom_angle_atom_site_label_3
_geom_angle
_geom_angle_site_symmetry_1
_geom_angle_site_symmetry_3
_geom_angle_publ_flag
N8 Nd1 N8 106.77(9) 7_565 . ?
N8 Nd1 N2 84.09(6) 7_565 . ?
N8 Nd1 N2 143.93(6) . . ?
N8 Nd1 N2 143.93(6) 7_565 7_565 ?
N8 Nd1 N2 84.09(6) . 7_565 ?
N2 Nd1 N2 69.17(9) . 7_565 ?
N8 Nd1 N4 84.68(6) 7_565 . ?
N8 Nd1 N4 144.68(6) . . ?
N2 Nd1 N4 68.91(6) . . ?
N2 Nd1 N4 106.43(6) 7_565 . ?
N8 Nd1 N4 144.68(6) 7_565 7_565 ?
N8 Nd1 N4 84.68(6) . 7_565 ?
N2 Nd1 N4 106.42(6) . 7_565 ?
N2 Nd1 N4 68.91(6) 7_565 7_565 ?
N4 Nd1 N4 68.95(9) . 7_565 ?
N8 Nd1 N6 69.23(6) 7_565 . ?
N8 Nd1 N6 69.23(6) . . ?
N2 Nd1 N6 144.31(5) . . ?
N2 Nd1 N6 144.31(5) 7_565 . ?
N4 Nd1 N6 84.91(7) . . ?
N4 Nd1 N6 84.91(7) 7_565 . ?
N8 Nd1 N10 68.94(6) 7_565 . ?
N8 Nd1 N10 68.94(6) . . ?
N2 Nd1 N10 84.21(7) . . ?
N2 Nd1 N10 84.21(7) 7_565 . ?
N4 Nd1 N10 144.21(5) . . ?
N4 Nd1 N10 144.21(5) 7_565 . ?
N6 Nd1 N10 106.47(9) . . ?
C17 N6 C17 108.9(3) . 7_565 ?
C17 N6 Nd1 122.05(14) . . ?
C17 N6 Nd1 122.06(14) 7_565 . ?
C21 N7 C17 123.3(2) . . ?
C16 N5 C16 122.7(3) 7_565 . ?
C1 N2 C8 108.21(19) . . ?
C1 N2 Nd1 119.76(15) . . ?
C8 N2 Nd1 121.00(15) . . ?
C29 N10 C29 108.3(3) 7_565 . ?
C29 N10 Nd1 120.54(15) 7_565 . ?
C29 N10 Nd1 120.54(15) . . ?
C1 N1 C1 123.0(3) . 7_565 ?
C29 N9 C28 123.0(2) . . ?
C8 N3 C9 123.3(2) . . ?
C28 N8 C21 108.3(2) . . ?
C28 N8 Nd1 119.73(15) . . ?
C21 N8 Nd1 120.20(15) . . ?
C16 N4 C9 108.40(19) . . ?
C16 N4 Nd1 119.09(15) . . ?
C9 N4 Nd1 120.65(15) . . ?
N9 C29 N10 127.7(2) . . ?
N9 C29 C30 122.7(2) . . ?
N10 C29 C30 109.6(2) . . ?
N3 C9 N4 127.3(2) . . ?
N3 C9 C10 123.2(2) . . ?
N4 C9 C10 109.5(2) . . ?
N5 C16 N4 128.1(2) . . ?
N5 C16 C15 122.5(2) . . ?
N4 C16 C15 109.36(19) . . ?
N9 C28 N8 127.6(2) . . ?
N9 C28 C27 122.5(2) . . ?
N8 C28 C27 109.9(2) . . ?
C31 C30 C30 121.53(16) . 7_565 ?
C31 C30 C29 132.1(2) . . ?
C30 C30 C29 106.21(14) 7_565 . ?
N1 C1 N2 127.8(2) . . ?
N1 C1 C2 122.5(2) . . ?
N2 C1 C2 109.7(2) . . ?
C11 C10 C15 121.0(2) . . ?
C11 C10 C9 132.7(2) . . ?
C15 C10 C9 106.2(2) . . ?
C14 C15 C10 121.7(2) . . ?
C14 C15 C16 131.8(2) . . ?
C10 C15 C16 106.5(2) . . ?
N7 C21 N8 127.8(2) . . ?
N7 C21 C22 123.1(2) . . ?
N8 C21 C22 109.1(2) . . ?
N3 C8 N2 127.6(2) . . ?
N3 C8 C7 122.9(2) . . ?
N2 C8 C7 109.5(2) . . ?
N7 C17 N6 128.0(2) . . ?
N7 C17 C18 122.9(2) . . ?
N6 C17 C18 109.1(2) . . ?
C15 C14 C13 117.3(2) . . ?
C15 C14 H14 121.4 . . ?
C13 C14 H14 121.4 . . ?
C6 C7 C2 121.2(2) . . ?
C6 C7 C8 132.6(2) . . ?
C2 C7 C8 105.9(2) . . ?
C3 C2 C7 121.3(2) . . ?
C3 C2 C1 132.0(2) . . ?
C7 C2 C1 106.5(2) . . ?
C23 C22 C27 121.2(2) . . ?
C23 C22 C21 132.1(2) . . ?
C27 C22 C21 106.6(2) . . ?
C26 C27 C22 121.0(2) . . ?
C26 C27 C28 133.0(2) . . ?
C22 C27 C28 105.9(2) . . ?
C18 C18 C19 121.22(15) 7_565 . ?
C18 C18 C17 106.45(13) 7_565 . ?
C19 C18 C17 132.3(2) . . ?
C30 C31 C32 116.9(3) . . ?
C30 C31 H31 121.6 . . ?
C32 C31 H31 121.6 . . ?
C11 C12 C13 121.0(2) . . ?
C11 C12 H12 119.5 . . ?
C13 C12 H12 119.5 . . ?
C2 C3 C4 117.2(2) . . ?
C2 C3 H3 121.4 . . ?
C4 C3 H3 121.4 . . ?
C32 C32 C31 121.59(16) 7_565 . ?
C32 C32 H32 119.2 7_565 . ?
C31 C32 H32 119.2 . . ?
C7 C6 C5 117.8(2) . . ?
C7 C6 H6 121.1 . . ?
C5 C6 H6 121.1 . . ?
C12 C11 C10 117.5(2) . . ?
C12 C11 H11 121.2 . . ?
C10 C11 H11 121.2 . . ?
C19 C20 C20 121.52(16) . 7_565 ?
C19 C20 H20 119.2 . . ?
C20 C20 H20 119.2 7_565 . ?
C20 C19 C18 117.3(3) . . ?
C20 C19 H19 121.4 . . ?
C18 C19 H19 121.4 . . ?
C22 C23 C24 117.9(2) . . ?
C22 C23 H23 121.1 . . ?
C24 C23 H23 121.1 . . ?
C14 C13 C12 121.5(2) . . ?
C14 C13 H13 119.2 . . ?
C12 C13 H13 119.2 . . ?
C27 C26 C25 117.7(2) . . ?
C27 C26 H26 121.1 . . ?
C25 C26 H26 121.1 . . ?
C3 C4 C5 121.6(2) . . ?
C3 C4 H4 119.2 . . ?
C5 C4 H4 119.2 . . ?
C6 C5 C4 120.8(2) . . ?
C6 C5 H5 119.6 . . ?
C4 C5 H5 119.6 . . ?
C23 C24 C25 120.9(2) . . ?
C23 C24 H24 119.6 . . ?
C25 C24 H24 119.6 . . ?
C26 C25 C24 121.2(2) . . ?
C26 C25 H25 119.4 . . ?
C24 C25 H25 119.4 . . ?
Cl1 C33 Cl1 111.6(2) 7_565 . ?
Cl1 C33 H33A 109.3 7_565 . ?
Cl1 C33 H33A 109.3 . . ?
Cl1 C33 H33B 109.3 7_565 . ?
Cl1 C33 H33B 109.3 . . ?
H33A C33 H33B 108.0 . . ?

loop_
_geom_bond_atom_site_label_1
_geom_bond_atom_site_label_2
_geom_bond_distance
_geom_bond_site_symmetry_2
_geom_bond_publ_flag
Nd1 N8 2.463(2) 7_565 ?
Nd1 N8 2.463(2) . ?
Nd1 N2 2.4629(19) . ?
Nd1 N2 2.4629(19) 7_565 ?
Nd1 N4 2.470(2) . ?
Nd1 N4 2.470(2) 7_565 ?
Nd1 N6 2.477(3) . ?
Nd1 N10 2.477(3) . ?
Cl1 C33 1.768(2) . ?
N6 C17 1.370(3) . ?
N6 C17 1.370(3) 7_565 ?
N7 C21 1.333(3) . ?
N7 C17 1.334(3) . ?
N5 C16 1.335(3) 7_565 ?
N5 C16 1.335(3) . ?
N2 C1 1.369(3) . ?
N2 C8 1.369(3) . ?
N10 C29 1.368(3) 7_565 ?
N10 C29 1.368(3) . ?
N1 C1 1.339(3) . ?
N1 C1 1.339(3) 7_565 ?
N9 C29 1.340(3) . ?
N9 C28 1.342(3) . ?
N3 C8 1.339(3) . ?
N3 C9 1.339(3) . ?
N8 C28 1.365(3) . ?
N8 C21 1.374(3) . ?
N4 C16 1.366(3) . ?
N4 C9 1.371(3) . ?
C29 C30 1.468(3) . ?
C9 C10 1.466(3) . ?
C16 C15 1.468(3) . ?
C28 C27 1.464(3) . ?
C30 C31 1.384(4) . ?
C30 C30 1.399(5) 7_565 ?
C1 C2 1.459(3) . ?
C10 C11 1.390(3) . ?
C10 C15 1.395(3) . ?
C15 C14 1.382(3) . ?
C21 C22 1.465(3) . ?
C8 C7 1.471(3) . ?
C17 C18 1.466(3) . ?
C14 C13 1.388(3) . ?
C14 H14 0.9500 . ?
C7 C6 1.388(3) . ?
C7 C2 1.401(3) . ?
C2 C3 1.393(3) . ?
C22 C23 1.388(3) . ?
C22 C27 1.398(3) . ?
C27 C26 1.386(4) . ?
C18 C18 1.399(5) 7_565 ?
C18 C19 1.395(3) . ?
C31 C32 1.395(4) . ?
C31 H31 0.9500 . ?
C12 C11 1.390(3) . ?
C12 C13 1.394(4) . ?
C12 H12 0.9500 . ?
C3 C4 1.391(4) . ?
C3 H3 0.9500 . ?
C32 C32 1.384(6) 7_565 ?
C32 H32 0.9500 . ?
C6 C5 1.391(3) . ?
C6 H6 0.9500 . ?
C11 H11 0.9500 . ?
C20 C19 1.389(4) . ?
C20 C20 1.392(6) 7_565 ?
C20 H20 0.9500 . ?
C19 H19 0.9500 . ?
C23 C24 1.388(4) . ?
C23 H23 0.9500 . ?
C13 H13 0.9500 . ?
C26 C25 1.391(4) . ?
C26 H26 0.9500 . ?
C4 C5 1.403(4) . ?
C4 H4 0.9500 . ?
C5 H5 0.9500 . ?
C24 C25 1.399(4) . ?
C24 H24 0.9500 . ?
C25 H25 0.9500 . ?
C33 H33A 0.9900 . ?
C33 H33B 0.9900 . ?
